data_7035917
loop_
_publ_author_name
'Srinivas, Katam'
'Naga Babu, Chatla'
'Prabusankar, Ganesan'

_publ_section_title
;
 Linear Cu(i) chalcogenones: synthesis and application in borylation of
 unsymmetrical alkynes.
;
_journal_issue 35
_journal_name_full 'Dalton transactions (Cambridge, England : 2003)'
_journal_page_first 15636
_journal_page_last 15644
_journal_paper_doi 10.1039/c5dt02320c
_journal_volume 44
_journal_year 2015
_chemical_absolute_configuration unk
_chemical_formula_moiety 'C42 H48 Cu N4 Se2, Cl O4'
_chemical_formula_sum 'C42 H48 Cl Cu N4 O4 Se2'
_chemical_formula_weight 929.79
_chemical_name_systematic 4
_space_group_crystal_system orthorhombic
_space_group_IT_number 19
_space_group_name_Hall 'P 2ac 2ab'
_space_group_name_H-M_alt 'P 21 21 21'
_symmetry_space_group_name_Hall 'P 2ac 2ab'
_symmetry_space_group_name_H-M 'P 21 21 21'
_audit_creation_date 2015-04-04
_audit_creation_method
;
  Olex2 1.1
  (compiled Nov  1 2011 20:42:30, GUI svn.r3906)
;
_audit_update_record
;
2015-06-17 deposited with the CCDC.
2015-07-22 downloaded from the CCDC.
;
_cell_angle_alpha 90
_cell_angle_beta 90
_cell_angle_gamma 90
_cell_formula_units_Z 4
_cell_length_a 8.3174(3)
_cell_length_b 17.8053(5)
_cell_length_c 28.9437(7)
_cell_measurement_reflns_used 4870
_cell_measurement_temperature 150.0
_cell_measurement_theta_max 70.3040
_cell_measurement_theta_min 5.1790
_cell_volume 4286.4(2)
_computing_cell_refinement
;
CrysAlisPro, Agilent Technologies,
Version 1.171.37.35 (release 13-08-2014 CrysAlis171 .NET)
(compiled Aug 13 2014,18:06:01)
;
_computing_data_collection
;
CrysAlisPro, Agilent Technologies,
Version 1.171.37.35 (release 13-08-2014 CrysAlis171 .NET)
(compiled Aug 13 2014,18:06:01)
;
_computing_data_reduction
;
CrysAlisPro, Agilent Technologies,
Version 1.171.37.35 (release 13-08-2014 CrysAlis171 .NET)
(compiled Aug 13 2014,18:06:01)
;
_computing_molecular_graphics
;
O. V. Dolomanov, L. J. Bourhis, R. J. Gildea, J. A. K. Howard and H. Puschmann,
OLEX2: a complete structure solution, refinement and analysis program.
J. Appl. Cryst. (2009). 42, 339-341.
;
_computing_publication_material
;
O. V. Dolomanov, L. J. Bourhis, R. J. Gildea, J. A. K. Howard and H. Puschmann,
OLEX2: a complete structure solution, refinement and analysis program.
J. Appl. Cryst. (2009). 42, 339-341.
;
_computing_structure_refinement
;
olex2.refine (L.J. Bourhis, O.V. Dolomanov, R.J. Gildea, J.A.K. Howard,
H. Puschmann, in preparation, 2011)
;
_diffrn_ambient_temperature 150.0
_diffrn_detector 'CCD plate'
_diffrn_detector_area_resol_mean 16.1293
_diffrn_detector_type Eos
_diffrn_measured_fraction_theta_full 0.9977
_diffrn_measured_fraction_theta_max 0.8403
_diffrn_measurement_details
;
  1 omega  -67.00  -34.00   1.0000    1.5000
omega____ theta____ kappa____ phi______ frames
    -        0.0000  -57.0000 -180.0000 33

  2 omega -105.00  -72.00   1.0000    3.1700
omega____ theta____ kappa____ phi______ frames
    -      -33.5000  178.0000   30.0000 33

  3 omega  -82.00  -27.00   1.0000    3.1700
omega____ theta____ kappa____ phi______ frames
    -      -33.5000  -50.0000  -30.0000 55

  4 omega    7.00   87.00   1.0000    3.1700
omega____ theta____ kappa____ phi______ frames
    -       54.0000  -99.0000    0.0000 80

  5 omega   90.00  125.00   1.0000    3.1700
omega____ theta____ kappa____ phi______ frames
    -       54.0000   19.0000  120.0000 35

  6 omega   18.00   57.00   1.0000    3.1700
omega____ theta____ kappa____ phi______ frames
    -       54.0000   19.0000  120.0000 39

  7 omega   36.00   61.00   1.0000    3.1700
omega____ theta____ kappa____ phi______ frames
    -      108.0000  -27.0000  -36.0000 25

  8 omega   43.00   93.00   1.0000    3.1700
omega____ theta____ kappa____ phi______ frames
    -      108.0000  -38.0000 -150.0000 50

  9 omega   50.00   76.00   1.0000    3.1700
omega____ theta____ kappa____ phi______ frames
    -      108.0000  -38.0000 -180.0000 26

 10 omega   46.00   96.00   1.0000    3.1700
omega____ theta____ kappa____ phi______ frames
    -      108.0000 -111.0000 -180.0000 50

 11 omega   36.00   94.00   1.0000    3.1700
omega____ theta____ kappa____ phi______ frames
    -      108.0000  -25.0000  150.0000 58

 12 omega   41.00  137.00   1.0000    3.1700
omega____ theta____ kappa____ phi______ frames
    -      108.0000  -91.0000  -60.0000 96
;
_diffrn_measurement_device 'four-circle diffractometer'
_diffrn_measurement_device_type 'SuperNova, Dual, Cu at zero, Eos'
_diffrn_measurement_method '\w scans'
_diffrn_orient_matrix_UB_11 -0.1540326000
_diffrn_orient_matrix_UB_12 -0.0226117000
_diffrn_orient_matrix_UB_13 -0.0260490000
_diffrn_orient_matrix_UB_21 -0.1016535000
_diffrn_orient_matrix_UB_22 0.0218504000
_diffrn_orient_matrix_UB_23 0.0423277000
_diffrn_orient_matrix_UB_31 -0.0155520000
_diffrn_orient_matrix_UB_32 0.0806368000
_diffrn_orient_matrix_UB_33 -0.0188198000
_diffrn_radiation_monochromator mirror
_diffrn_radiation_probe x-ray
_diffrn_radiation_type 'Cu K\a'
_diffrn_radiation_wavelength 1.54184
_diffrn_reflns_av_R_equivalents 0.0363
_diffrn_reflns_av_unetI/netI 0.0504
_diffrn_reflns_limit_h_max 9
_diffrn_reflns_limit_h_min -9
_diffrn_reflns_limit_k_max 21
_diffrn_reflns_limit_k_min -11
_diffrn_reflns_limit_l_max 23
_diffrn_reflns_limit_l_min -35
_diffrn_reflns_number 11109
_diffrn_reflns_theta_full 71.047737
_diffrn_reflns_theta_max 71.05
_diffrn_reflns_theta_min 3.05
_diffrn_source 'sealed X-ray tube'
_diffrn_source_type 'SuperNova (Cu) X-ray Source'
_exptl_absorpt_coefficient_mu 3.586
_exptl_absorpt_correction_T_max 1.00000
_exptl_absorpt_correction_T_min 0.80796
_exptl_absorpt_correction_type multi-scan
_exptl_absorpt_process_details
;
CrysAlisPro, Agilent Technologies,
Version 1.171.37.35 (release 13-08-2014 CrysAlis171 .NET)
(compiled Aug 13 2014,18:06:01)
Empirical absorption correction using spherical harmonics,
 implemented in SCALE3 ABSPACK scaling algorithm.
;
_exptl_crystal_colour colourless
_exptl_crystal_colour_primary colourless
_exptl_crystal_density_diffrn 1.4407
_exptl_crystal_description needle
_exptl_crystal_F_000 1887.5394
_exptl_crystal_size_max 0.2
_exptl_crystal_size_mid 0.18
_exptl_crystal_size_min 0.17
_refine_diff_density_max 0.538678
_refine_diff_density_min -0.521959
_refine_diff_density_rms 0.078127
_refine_ls_abs_structure_details 'Flack, H. D. (1983). Acta Cryst. A39, 876-881.'
_refine_ls_abs_structure_Flack -0.01(2)
_refine_ls_d_res_high 0.815107
_refine_ls_d_res_low 14.471840
_refine_ls_goodness_of_fit_ref 1.034924
_refine_ls_hydrogen_treatment mixed
_refine_ls_matrix_type full
_refine_ls_number_constraints 72
_refine_ls_number_parameters 498
_refine_ls_number_reflns 6943
_refine_ls_number_restraints 0
_refine_ls_restrained_S_all 1.034924
_refine_ls_R_factor_all 0.055054
_refine_ls_R_factor_gt 0.048018
_refine_ls_shift/su_max 0.0054
_refine_ls_shift/su_mean 0.0003
_refine_ls_structure_factor_coef Fsqd
_refine_ls_weighting_details 'w=1/[\s^2^(Fo^2^)+(0.0852P)^2^+0.1159P] where P=(Fo^2^+2Fc^2^)/3'
_refine_ls_weighting_scheme calc
_refine_ls_wR_factor_ref 0.140271
_reflns_Friedel_coverage 0.664
_reflns_limit_h_max 9
_reflns_limit_h_min -9
_reflns_limit_k_max 21
_reflns_limit_k_min -21
_reflns_limit_l_max 35
_reflns_limit_l_min -35
_reflns_number_gt 6082
_reflns_number_total 6943
_reflns_threshold_expression I>=2u(I)
_cod_data_source_file c5dt02320c2.cif
_cod_data_source_block 4
_cod_depositor_comments 'Adding full bibliography for 7035913--7035920.cif.'
_cod_database_code 7035917
_chemical_oxdiff_formula 'C24 H28 N2 Se Cu'
_reflns_odcompleteness_completeness 99.77
_reflns_odcompleteness_iscentric 1
_reflns_odcompleteness_theta 66.97

loop_
_space_group_symop_id
_space_group_symop_operation_xyz
1 x,y,z
2 x+1/2,-y+1/2,-z
3 -x,y+1/2,-z+1/2
4 -x+1/2,-y,z+1/2

loop_
_atom_site_label
_atom_site_type_symbol
_atom_site_fract_x
_atom_site_fract_y
_atom_site_fract_z
_atom_site_U_iso_or_equiv
_atom_site_adp_type
_atom_site_occupancy
_atom_site_refinement_flags_posn
Se1 Se -0.00330(8) 0.54215(3) 0.616658(18) 0.06818(18) Uani 1.000000 .
Se2 Se 0.41307(8) 0.38418(4) 0.636012(19) 0.07148(19) Uani 1.000000 .
Cu1 Cu 0.20901(10) 0.46585(4) 0.62782(3) 0.0662(2) Uani 1.000000 .
N3 N 0.4566(6) 0.4564(3) 0.72582(15) 0.0670(11) Uani 1.000000 .
N4 N 0.5633(7) 0.3458(3) 0.72019(16) 0.0756(14) Uani 1.000000 .
C1 C -0.0358(7) 0.5376(3) 0.55300(17) 0.0581(12) Uani 1.000000 .
C14 C 0.2240(7) 0.3978(3) 0.52310(18) 0.0646(13) Uani 1.000000 .
C13 C 0.0617(6) 0.4092(3) 0.53289(17) 0.0557(11) Uani 1.000000 .
N2 N -0.0078(6) 0.4811(2) 0.52279(14) 0.0608(10) Uani 1.000000 .
C16 C 0.1974(10) 0.2715(4) 0.5516(2) 0.0798(18) Uani 1.000000 .
N1 N -0.1027(6) 0.5937(2) 0.52886(15) 0.0657(11) Uani 1.000000 .
C5 C -0.0396(8) 0.7194(3) 0.5563(2) 0.0719(15) Uani 1.000000 .
C34 C 0.3626(7) 0.5232(3) 0.71672(17) 0.0626(13) Uani 1.000000 .
C39 C 0.4348(8) 0.5838(4) 0.6958(2) 0.0712(14) Uani 1.000000 .
C18 C -0.0349(8) 0.3530(3) 0.5507(2) 0.0678(14) Uani 1.000000 .
C35 C 0.2048(7) 0.5240(3) 0.73165(19) 0.0674(14) Uani 1.000000 .
C22 C 0.4774(7) 0.3975(3) 0.69649(17) 0.0591(12) Uani 1.000000 .
C29 C 0.8044(8) 0.1980(4) 0.6638(2) 0.0757(16) Uani 1.000000 .
H29 H 0.9102(8) 0.1905(4) 0.6523(2) 0.0909(19) Uiso 1.000000 R
C15 C 0.2878(8) 0.3274(3) 0.5328(2) 0.0742(16) Uani 1.000000 .
H15 H 0.3977(8) 0.3180(3) 0.5260(2) 0.0891(19) Uiso 1.000000 R
C26 C 0.4982(9) 0.2168(3) 0.6993(2) 0.0734(14) Uani 1.000000 .
C3 C -0.1173(9) 0.5726(3) 0.4832(2) 0.0799(17) Uani 1.000000 .
H3 H -0.1612(9) 0.6020(3) 0.4589(2) 0.096(2) Uiso 1.000000 R
C6 C -0.0895(10) 0.7857(3) 0.5762(2) 0.0795(17) Uani 1.000000 .
H6 H -0.0136(10) 0.8248(3) 0.5812(2) 0.095(2) Uiso 1.000000 R
C37 C 0.1832(9) 0.6507(4) 0.7022(2) 0.0777(17) Uani 1.000000 .
C2 C -0.0580(10) 0.5029(3) 0.47965(19) 0.0790(18) Uani 1.000000 .
H2 H -0.0518(10) 0.4737(3) 0.45221(19) 0.095(2) Uiso 1.000000 R
C24 C 0.5964(10) 0.3718(4) 0.7638(2) 0.090(2) Uani 1.000000 .
H24 H 0.6557(10) 0.3463(4) 0.7870(2) 0.108(2) Uiso 1.000000 R
C30 C 0.7647(8) 0.2670(3) 0.6839(2) 0.0686(14) Uani 1.000000 .
C38 C 0.3409(9) 0.6473(3) 0.6884(2) 0.0811(18) Uani 1.000000 .
H38 H 0.3872(9) 0.6895(3) 0.6734(2) 0.097(2) Uiso 1.000000 R
C17 C 0.0376(11) 0.2831(3) 0.5594(2) 0.084(2) Uani 1.000000 .
H17 H -0.0262(11) 0.2430(3) 0.5709(2) 0.100(2) Uiso 1.000000 R
C7 C -0.2476(10) 0.7966(3) 0.5891(2) 0.0828(18) Uani 1.000000 .
C42 C 0.0832(12) 0.7199(4) 0.6921(3) 0.119(3) Uani 1.000000 .
H42a H 0.032(7) 0.738(3) 0.7206(6) 0.179(5) Uiso 1.000000 G
H42b H 0.153(2) 0.7596(15) 0.680(2) 0.179(5) Uiso 1.000000 G
H42c H -0.000(6) 0.7075(11) 0.669(2) 0.179(5) Uiso 1.000000 G
C25 C 0.6097(8) 0.2741(3) 0.70093(18) 0.0652(13) Uani 1.000000 .
C31 C 0.8822(10) 0.3310(4) 0.6850(3) 0.099(2) Uani 1.000000 .
H31a H 0.921(6) 0.338(2) 0.7166(5) 0.149(3) Uiso 1.000000 G
H31b H 0.973(4) 0.3195(16) 0.6647(17) 0.149(3) Uiso 1.000000 G
H31c H 0.829(2) 0.3769(8) 0.674(2) 0.149(3) Uiso 1.000000 G
C9 C -0.3147(8) 0.6731(3) 0.5597(2) 0.0763(16) Uani 1.000000 .
C11 C 0.1364(9) 0.7066(4) 0.5452(3) 0.098(2) Uani 1.000000 .
H11a H 0.1920(18) 0.7551(5) 0.544(2) 0.147(3) Uiso 1.000000 G
H11b H 0.185(2) 0.676(3) 0.5694(12) 0.147(3) Uiso 1.000000 G
H11c H 0.1457(9) 0.681(3) 0.5154(11) 0.147(3) Uiso 1.000000 G
C21 C 0.3304(9) 0.4595(4) 0.5037(2) 0.0899(19) Uani 1.000000 .
H21a H 0.324(5) 0.459(2) 0.4699(3) 0.135(3) Uiso 1.000000 G
H21b H 0.294(4) 0.5083(5) 0.5154(15) 0.135(3) Uiso 1.000000 G
H21c H 0.4419(14) 0.4509(17) 0.5133(16) 0.135(3) Uiso 1.000000 G
C20 C 0.2740(16) 0.1969(4) 0.5648(3) 0.132(4) Uani 1.000000 .
H20a H 0.311(9) 0.171(2) 0.5368(4) 0.198(6) Uiso 1.000000 G
H20b H 0.366(6) 0.2060(5) 0.585(2) 0.198(6) Uiso 1.000000 G
H20c H 0.195(3) 0.1655(18) 0.581(3) 0.198(6) Uiso 1.000000 G
C27 C 0.5442(9) 0.1506(3) 0.6783(2) 0.0765(17) Uani 1.000000 .
H27 H 0.4691(9) 0.1105(3) 0.6765(2) 0.092(2) Uiso 1.000000 R
C36 C 0.1170(8) 0.5889(4) 0.7244(2) 0.0799(18) Uani 1.000000 .
H36 H 0.0089(8) 0.5913(4) 0.7349(2) 0.096(2) Uiso 1.000000 R
C8 C -0.3588(9) 0.7414(4) 0.5796(2) 0.0854(19) Uani 1.000000 .
H8 H -0.4687(9) 0.7500(4) 0.5868(2) 0.102(2) Uiso 1.000000 R
C40 C 0.6091(9) 0.5807(5) 0.6799(3) 0.101(2) Uani 1.000000 .
H40a H 0.6796(11) 0.574(3) 0.7067(4) 0.152(4) Uiso 1.000000 G
H40b H 0.6234(19) 0.538(2) 0.6587(17) 0.152(4) Uiso 1.000000 G
H40c H 0.637(2) 0.6275(15) 0.6640(19) 0.152(4) Uiso 1.000000 G
C12 C -0.2953(13) 0.8708(4) 0.6110(3) 0.120(3) Uani 1.000000 .
H12a H -0.239(8) 0.877(2) 0.6405(15) 0.180(5) Uiso 1.000000 G
H12b H -0.266(9) 0.9122(5) 0.5903(14) 0.180(5) Uiso 1.000000 G
H12c H -0.412(2) 0.8715(19) 0.616(3) 0.180(5) Uiso 1.000000 G
Cl1 Cl 0.6944(2) 0.52650(15) 0.36855(6) 0.1038(6) Uani 1.000000 .
C32 C 0.7395(13) 0.0686(4) 0.6350(3) 0.115(3) Uani 1.000000 .
H32a H 0.804(7) 0.0808(5) 0.6076(14) 0.173(4) Uiso 1.000000 G
H32b H 0.802(7) 0.0364(18) 0.6557(9) 0.173(4) Uiso 1.000000 G
H32c H 0.6416(13) 0.042(2) 0.626(2) 0.173(4) Uiso 1.000000 G
C28 C 0.6942(9) 0.1409(3) 0.6602(2) 0.0740(16) Uani 1.000000 .
C23 C 0.5292(10) 0.4403(4) 0.7674(2) 0.091(2) Uani 1.000000 .
H23 H 0.5314(10) 0.4719(4) 0.7939(2) 0.109(3) Uiso 1.000000 R
C4 C -0.1544(7) 0.6641(3) 0.54861(19) 0.0623(13) Uani 1.000000 .
O4 O 0.6085(8) 0.5147(5) 0.4098(2) 0.160(3) Uani 1.000000 .
O3 O 0.8547(8) 0.5130(6) 0.3749(2) 0.170(4) Uani 1.000000 .
O2 O 0.6542(14) 0.4790(10) 0.3329(3) 0.279(8) Uani 1.000000 .
C19 C -0.2111(9) 0.3642(5) 0.5587(3) 0.097(2) Uani 1.000000 .
H19a H -0.2269(9) 0.397(3) 0.5854(13) 0.146(3) Uiso 1.000000 G
H19b H -0.2597(16) 0.387(3) 0.5313(8) 0.146(3) Uiso 1.000000 G
H19c H -0.2622(15) 0.3156(6) 0.565(2) 0.146(3) Uiso 1.000000 G
C10 C -0.4356(9) 0.6125(4) 0.5503(3) 0.103(3) Uani 1.000000 .
H10a H -0.399(4) 0.5653(9) 0.5641(19) 0.154(4) Uiso 1.000000 G
H10b H -0.539(2) 0.6266(16) 0.5639(19) 0.154(4) Uiso 1.000000 G
H10c H -0.448(6) 0.606(2) 0.5169(3) 0.154(4) Uiso 1.000000 G
C41 C 0.1303(10) 0.4573(4) 0.7547(3) 0.097(2) Uani 1.000000 .
H41a H 0.154(6) 0.4120(7) 0.7367(12) 0.146(3) Uiso 1.000000 G
H41b H 0.175(6) 0.452(2) 0.7859(9) 0.146(3) Uiso 1.000000 G
H41c H 0.0137(13) 0.4644(16) 0.7567(19) 0.146(3) Uiso 1.000000 G
C33 C 0.3307(10) 0.2264(5) 0.7179(3) 0.108(3) Uani 1.000000 .
H33a H 0.3360(10) 0.242(4) 0.7504(7) 0.162(4) Uiso 1.000000 G
H33b H 0.275(3) 0.265(3) 0.7000(15) 0.162(4) Uiso 1.000000 G
H33c H 0.272(3) 0.1788(11) 0.715(2) 0.162(4) Uiso 1.000000 G
O1 O 0.675(2) 0.5949(6) 0.3565(5) 0.371(13) Uani 1.000000 .

loop_
_atom_site_aniso_label
_atom_site_aniso_U_11
_atom_site_aniso_U_22
_atom_site_aniso_U_33
_atom_site_aniso_U_12
_atom_site_aniso_U_13
_atom_site_aniso_U_23
Se1 0.0775(4) 0.0734(3) 0.0536(3) 0.0235(3) -0.0089(3) -0.0108(3)
Se2 0.0814(4) 0.0775(4) 0.0555(3) 0.0269(3) -0.0135(3) -0.0141(3)
Cu1 0.0663(4) 0.0678(4) 0.0646(4) 0.0147(4) -0.0076(3) 0.0014(4)
N3 0.080(3) 0.060(2) 0.061(2) 0.012(2) -0.012(2) -0.013(2)
N4 0.094(4) 0.067(3) 0.066(3) 0.017(3) -0.021(3) -0.013(2)
C1 0.067(3) 0.048(2) 0.059(2) 0.010(2) -0.012(2) -0.009(2)
C14 0.076(3) 0.064(3) 0.054(2) 0.003(3) -0.004(3) -0.012(2)
C13 0.065(3) 0.050(2) 0.052(2) 0.007(2) -0.007(2) -0.009(2)
N2 0.073(3) 0.057(2) 0.0520(19) 0.005(2) -0.009(2) -0.0092(17)
C16 0.113(5) 0.065(3) 0.061(3) 0.025(4) -0.010(4) -0.013(3)
N1 0.081(3) 0.056(2) 0.060(2) 0.010(2) -0.015(2) -0.0035(19)
C5 0.078(4) 0.064(3) 0.074(3) 0.001(3) -0.009(3) 0.005(3)
C34 0.071(3) 0.061(3) 0.055(3) 0.006(3) -0.005(2) -0.012(2)
C39 0.074(4) 0.073(3) 0.067(3) 0.001(3) -0.003(3) -0.007(3)
C18 0.074(4) 0.066(3) 0.064(3) -0.001(3) 0.002(3) -0.008(2)
C35 0.072(3) 0.070(3) 0.060(3) -0.006(3) 0.004(3) -0.019(3)
C22 0.070(3) 0.049(2) 0.057(2) 0.006(2) -0.009(2) -0.002(2)
C29 0.075(4) 0.080(4) 0.073(3) 0.014(3) 0.004(3) 0.007(3)
C15 0.072(4) 0.083(4) 0.068(3) 0.020(3) -0.005(3) -0.020(3)
C26 0.078(4) 0.066(3) 0.076(3) 0.010(3) -0.005(3) 0.003(3)
C3 0.107(5) 0.070(3) 0.062(3) 0.013(4) -0.023(3) -0.005(3)
C6 0.096(5) 0.054(3) 0.089(4) -0.000(3) -0.015(4) -0.003(3)
C37 0.087(4) 0.072(4) 0.074(3) 0.016(4) -0.016(3) -0.023(3)
C2 0.115(5) 0.068(3) 0.054(3) 0.012(3) -0.019(3) -0.007(2)
C24 0.119(6) 0.093(5) 0.057(3) 0.022(5) -0.028(4) -0.010(3)
C30 0.079(4) 0.064(3) 0.063(3) 0.004(3) -0.016(3) 0.006(2)
C38 0.098(5) 0.057(3) 0.088(4) 0.002(3) -0.013(4) -0.009(3)
C17 0.132(6) 0.058(3) 0.061(3) -0.003(4) 0.001(4) 0.001(2)
C7 0.102(5) 0.064(3) 0.083(4) 0.011(4) -0.024(4) -0.012(3)
C42 0.133(7) 0.087(5) 0.137(7) 0.041(5) -0.052(6) -0.035(5)
C25 0.076(3) 0.063(3) 0.057(3) 0.015(3) -0.014(3) -0.002(2)
C31 0.084(5) 0.105(5) 0.109(6) -0.019(4) -0.008(4) 0.006(4)
C9 0.073(4) 0.066(3) 0.089(4) 0.006(3) -0.019(3) -0.001(3)
C11 0.076(4) 0.088(5) 0.130(6) -0.012(4) 0.017(4) 0.014(4)
C21 0.086(4) 0.092(5) 0.091(4) -0.022(4) 0.009(4) -0.014(4)
C20 0.223(12) 0.081(5) 0.092(5) 0.057(7) -0.025(7) -0.011(4)
C27 0.086(4) 0.056(3) 0.088(4) -0.003(3) -0.010(3) 0.011(3)
C36 0.065(3) 0.100(4) 0.075(4) 0.014(4) -0.007(3) -0.039(3)
C8 0.082(4) 0.077(4) 0.097(4) 0.026(4) -0.004(4) -0.006(3)
C40 0.081(4) 0.092(5) 0.131(7) -0.004(4) 0.016(5) -0.004(5)
C12 0.149(8) 0.083(5) 0.128(6) 0.036(5) -0.018(7) -0.029(5)
Cl1 0.0757(9) 0.167(2) 0.0688(8) 0.0057(11) -0.0010(8) 0.0165(11)
C32 0.144(7) 0.086(5) 0.115(6) 0.017(5) -0.001(6) -0.026(5)
C28 0.092(4) 0.054(3) 0.075(3) 0.014(3) -0.004(3) 0.007(3)
C23 0.129(6) 0.087(4) 0.057(3) 0.015(4) -0.028(4) -0.018(3)
C4 0.073(3) 0.045(2) 0.069(3) 0.009(2) -0.016(3) 0.002(2)
O4 0.094(4) 0.293(9) 0.092(4) -0.036(6) 0.016(3) 0.029(5)
O3 0.099(4) 0.328(12) 0.084(4) 0.008(6) -0.003(3) -0.010(5)
O2 0.182(9) 0.54(2) 0.119(6) -0.104(12) -0.036(6) -0.063(10)
C19 0.077(4) 0.112(6) 0.102(5) -0.002(4) 0.012(4) -0.008(4)
C10 0.075(4) 0.080(4) 0.153(8) -0.005(4) -0.019(5) -0.012(5)
C41 0.104(5) 0.100(5) 0.088(4) -0.021(5) 0.012(4) -0.019(4)
C33 0.083(5) 0.103(6) 0.138(7) -0.001(5) 0.014(5) 0.012(5)
O1 0.56(3) 0.183(9) 0.369(17) 0.211(13) 0.336(19) 0.148(11)

loop_
_atom_type_symbol
_atom_type_scat_dispersion_real
_atom_type_scat_dispersion_imag
_atom_type_scat_source
C 0.01920 0.00962 'International Tables Volume C Table 6.1.1.4 (pp. 500-502)'
Cl 0.36843 0.69943 'International Tables Volume C Table 6.1.1.4 (pp. 500-502)'
H 0.00000 0.00000 'International Tables Volume C Table 6.1.1.4 (pp. 500-502)'
O 0.05239 0.03377 'International Tables Volume C Table 6.1.1.4 (pp. 500-502)'
N 0.03256 0.01839 'International Tables Volume C Table 6.1.1.4 (pp. 500-502)'
Cu -1.96878 0.60861 'International Tables Volume C Table 6.1.1.4 (pp. 500-502)'
Se -0.79210 1.18296 'International Tables Volume C Table 6.1.1.4 (pp. 500-502)'

loop_
_geom_angle_atom_site_label_1
_geom_angle_atom_site_label_2
_geom_angle_atom_site_label_3
_geom_angle
C1 Se1 Cu1 103.23(15)
C22 Se2 Cu1 103.65(16)
Se2 Cu1 Se1 176.29(4)
C22 N3 C34 126.1(4)
C23 N3 C34 124.5(5)
C23 N3 C22 109.3(5)
C24 N4 C22 110.1(5)
C25 N4 C22 123.1(4)
C25 N4 C24 126.8(5)
N2 C1 Se1 130.3(4)
N1 C1 Se1 122.9(4)
N1 C1 N2 106.8(4)
C15 C14 C13 117.4(6)
C21 C14 C13 122.3(5)
C21 C14 C15 120.3(6)
N2 C13 C14 118.6(5)
C18 C13 C14 122.3(5)
C18 C13 N2 119.2(5)
C13 N2 C1 126.9(4)
C2 N2 C1 109.1(4)
C2 N2 C13 124.0(4)
C17 C16 C15 119.6(6)
C20 C16 C15 120.5(8)
C20 C16 C17 119.9(8)
C3 N1 C1 109.5(4)
C4 N1 C1 124.4(4)
C4 N1 C3 126.1(5)
C11 C5 C6 120.6(7)
C4 C5 C6 117.8(6)
C4 C5 C11 121.6(6)
C39 C34 N3 119.3(6)
C35 C34 N3 117.7(5)
C35 C34 C39 123.0(6)
C38 C39 C34 117.4(6)
C40 C39 C34 121.4(6)
C40 C39 C38 121.2(7)
C17 C18 C13 117.2(6)
C19 C18 C13 122.0(6)
C19 C18 C17 120.7(7)
C36 C35 C34 117.6(6)
C41 C35 C34 121.6(6)
C41 C35 C36 120.8(6)
N3 C22 Se2 130.8(4)
N4 C22 Se2 123.2(4)
N4 C22 N3 106.0(4)
C30 C29 H29 119.2(4)
C28 C29 H29 119.2(4)
C28 C29 C30 121.6(6)
C16 C15 C14 121.9(6)
H15 C15 C14 119.0(4)
H15 C15 C16 119.0(4)
C27 C26 C25 117.4(6)
C33 C26 C25 121.8(6)
C33 C26 C27 120.8(7)
H3 C3 N1 126.5(3)
C2 C3 N1 107.1(5)
C2 C3 H3 126.5(3)
H6 C6 C5 119.3(4)
C7 C6 C5 121.3(7)
C7 C6 H6 119.3(4)
C42 C37 C38 120.3(8)
C36 C37 C38 118.6(6)
C36 C37 C42 121.1(7)
C3 C2 N2 107.6(5)
H2 C2 N2 126.2(3)
H2 C2 C3 126.2(3)
H24 C24 N4 126.4(4)
C23 C24 N4 107.1(6)
C23 C24 H24 126.4(4)
C25 C30 C29 116.6(6)
C31 C30 C29 121.4(7)
C31 C30 C25 122.0(6)
C37 C38 C39 121.8(7)
H38 C38 C39 119.1(4)
H38 C38 C37 119.1(4)
C18 C17 C16 121.5(7)
H17 C17 C16 119.3(4)
H17 C17 C18 119.3(4)
C8 C7 C6 119.1(6)
C12 C7 C6 118.9(7)
C12 C7 C8 121.9(7)
H42a C42 C37 109.5
H42b C42 C37 109.5
H42b C42 H42a 109.5
H42c C42 C37 109.5
H42c C42 H42a 109.5
H42c C42 H42b 109.5
C26 C25 N4 119.1(6)
C30 C25 N4 117.8(6)
C30 C25 C26 123.1(5)
H31a C31 C30 109.5
H31b C31 C30 109.5
H31b C31 H31a 109.5
H31c C31 C30 109.5
H31c C31 H31a 109.5
H31c C31 H31b 109.5
C4 C9 C8 116.8(6)
C10 C9 C8 121.6(7)
C10 C9 C4 121.5(6)
H11a C11 C5 109.5
H11b C11 C5 109.5
H11b C11 H11a 109.5
H11c C11 C5 109.5
H11c C11 H11a 109.5
H11c C11 H11b 109.5
H21a C21 C14 109.5
H21b C21 C14 109.5
H21b C21 H21a 109.5
H21c C21 C14 109.5
H21c C21 H21a 109.5
H21c C21 H21b 109.5
H20a C20 C16 109.5
H20b C20 C16 109.5
H20b C20 H20a 109.5
H20c C20 C16 109.5
H20c C20 H20a 109.5
H20c C20 H20b 109.5
H27 C27 C26 119.0(4)
C28 C27 C26 122.1(6)
C28 C27 H27 119.0(4)
C37 C36 C35 121.5(6)
H36 C36 C35 119.2(4)
H36 C36 C37 119.2(4)
C9 C8 C7 121.8(7)
H8 C8 C7 119.1(4)
H8 C8 C9 119.1(4)
H40a C40 C39 109.5
H40b C40 C39 109.5
H40b C40 H40a 109.5
H40c C40 C39 109.5
H40c C40 H40a 109.5
H40c C40 H40b 109.5
H12a C12 C7 109.5
H12b C12 C7 109.5
H12b C12 H12a 109.5
H12c C12 C7 109.5
H12c C12 H12a 109.5
H12c C12 H12b 109.5
O3 Cl1 O4 110.8(4)
O2 Cl1 O4 115.0(6)
O2 Cl1 O3 103.3(7)
O1 Cl1 O4 107.9(6)
O1 Cl1 O3 109.2(11)
O1 Cl1 O2 110.5(11)
H32b C32 H32a 109.5
H32c C32 H32a 109.5
H32c C32 H32b 109.5
C28 C32 H32a 109.5
C28 C32 H32b 109.5
C28 C32 H32c 109.5
C27 C28 C29 119.2(6)
C32 C28 C29 119.7(7)
C32 C28 C27 121.1(7)
C24 C23 N3 107.6(5)
H23 C23 N3 126.2(3)
H23 C23 C24 126.2(4)
C5 C4 N1 118.3(5)
C9 C4 N1 118.7(5)
C9 C4 C5 123.0(5)
H19a C19 C18 109.5
H19b C19 C18 109.5
H19b C19 H19a 109.5
H19c C19 C18 109.5
H19c C19 H19a 109.5
H19c C19 H19b 109.5
H10a C10 C9 109.5
H10b C10 C9 109.5
H10b C10 H10a 109.5
H10c C10 C9 109.5
H10c C10 H10a 109.5
H10c C10 H10b 109.5
H41a C41 C35 109.5
H41b C41 C35 109.5
H41b C41 H41a 109.5
H41c C41 C35 109.5
H41c C41 H41a 109.5
H41c C41 H41b 109.5
H33a C33 C26 109.5
H33b C33 C26 109.5
H33b C33 H33a 109.5
H33c C33 C26 109.5
H33c C33 H33a 109.5
H33c C33 H33b 109.5

loop_
_geom_bond_atom_site_label_1
_geom_bond_atom_site_label_2
_geom_bond_distance
Se1 Cu1 2.2513(9)
Se1 C1 1.864(5)
Se2 Cu1 2.2475(9)
Se2 C22 1.846(5)
N3 C34 1.448(7)
N3 C22 1.360(6)
N3 C23 1.376(7)
N4 C22 1.352(7)
N4 C24 1.372(7)
N4 C25 1.446(7)
C1 N2 1.352(6)
C1 N1 1.341(6)
C14 C13 1.394(8)
C14 C15 1.389(8)
C14 C21 1.519(8)
C13 N2 1.436(6)
C13 C18 1.383(8)
N2 C2 1.372(7)
C16 C15 1.361(9)
C16 C17 1.363(11)
C16 C20 1.523(9)
N1 C3 1.378(7)
N1 C4 1.444(7)
C5 C6 1.379(8)
C5 C11 1.516(10)
C5 C4 1.389(9)
C34 C39 1.375(8)
C34 C35 1.382(9)
C39 C38 1.392(9)
C39 C40 1.523(10)
C18 C17 1.405(9)
C18 C19 1.498(10)
C35 C36 1.383(9)
C35 C41 1.496(9)
C29 H29 0.9500
C29 C30 1.399(8)
C29 C28 1.373(9)
C15 H15 0.9500
C26 C25 1.380(9)
C26 C27 1.379(8)
C26 C33 1.503(10)
C3 H3 0.9500
C3 C2 1.341(8)
C6 H6 0.9500
C6 C7 1.380(11)
C37 C38 1.372(10)
C37 C42 1.516(10)
C37 C36 1.389(10)
C2 H2 0.9500
C24 H24 0.9500
C24 C23 1.346(9)
C30 C25 1.385(9)
C30 C31 1.501(9)
C38 H38 0.9500
C17 H17 0.9500
C7 C8 1.378(10)
C7 C12 1.520(9)
C42 H42a 0.9800
C42 H42b 0.9800
C42 H42c 0.9800
C31 H31a 0.9800
C31 H31b 0.9800
C31 H31c 0.9800
C9 C8 1.394(9)
C9 C4 1.381(9)
C9 C10 1.500(9)
C11 H11a 0.9800
C11 H11b 0.9800
C11 H11c 0.9800
C21 H21a 0.9800
C21 H21b 0.9800
C21 H21c 0.9800
C20 H20a 0.9800
C20 H20b 0.9800
C20 H20c 0.9800
C27 H27 0.9500
C27 C28 1.365(10)
C36 H36 0.9500
C8 H8 0.9500
C40 H40a 0.9800
C40 H40b 0.9800
C40 H40c 0.9800
C12 H12a 0.9800
C12 H12b 0.9800
C12 H12c 0.9800
Cl1 O4 1.408(6)
Cl1 O3 1.367(7)
Cl1 O2 1.377(11)
Cl1 O1 1.277(9)
C32 H32a 0.9800
C32 H32b 0.9800
C32 H32c 0.9800
C32 C28 1.527(9)
C23 H23 0.9500
C19 H19a 0.9800
C19 H19b 0.9800
C19 H19c 0.9800
C10 H10a 0.9800
C10 H10b 0.9800
C10 H10c 0.9800
C41 H41a 0.9800
C41 H41b 0.9800
C41 H41c 0.9800
C33 H33a 0.9800
C33 H33b 0.9800
C33 H33c 0.9800
